data_4033052
loop_
_publ_author_name
'Denisenko, Aleksandr V.'
'Druzhenko, Tetiana'
'Skalenko, Yevhen'
'Samoilenko, Maryna'
'Grygorenko, Oleksandr O.'
'Zozulya, Sergey'
'Mykhailiuk, Pavel K.'

_publ_section_title
;
 Photochemical Synthesis of 3-Azabicyclo[3.2.0]heptanes: Advanced Building
 Blocks for Drug Discovery.
;
_journal_issue 18
_journal_name_full 'The Journal of organic chemistry'
_journal_page_first 9627
_journal_page_last 9636
_journal_paper_doi 10.1021/acs.joc.7b01678
_journal_volume 82
_journal_year 2017
_chemical_formula_sum 'C12 H16 Cl N'
_chemical_formula_weight 209.71
_space_group_crystal_system monoclinic
_space_group_IT_number 14
_space_group_name_Hall '-P 2ybc'
_space_group_name_H-M_alt 'P 1 21/c 1'
_symmetry_space_group_name_Hall '-P 2ybc'
_symmetry_space_group_name_H-M 'P 1 21/c 1'
_atom_sites_solution_hydrogens mixed
_audit_creation_method SHELXL-2014/7
_cell_angle_alpha 90
_cell_angle_beta 116.45(2)
_cell_angle_gamma 90
_cell_formula_units_Z 4
_cell_length_a 12.846(2)
_cell_length_b 7.3513(9)
_cell_length_c 13.544(2)
_cell_measurement_reflns_used 1123
_cell_measurement_temperature 293(2)
_cell_measurement_theta_max 21.4
_cell_measurement_theta_min 3.3
_cell_volume 1145.1(3)
_computing_structure_refinement 'SHELXL-2014/7 (Sheldrick, 2014)'
_diffrn_ambient_temperature 293(2)
_diffrn_detector_area_resol_mean 16.1827
_diffrn_measured_fraction_theta_full 0.950
_diffrn_measured_fraction_theta_max 0.964
_diffrn_measurement_device_type 'Xcalibur, Sapphire3'
_diffrn_radiation_type MoK\a
_diffrn_radiation_wavelength 0.71073
_diffrn_reflns_av_R_equivalents 0.0752
_diffrn_reflns_av_unetI/netI 0.0632
_diffrn_reflns_Laue_measured_fraction_full 0.950
_diffrn_reflns_Laue_measured_fraction_max 0.964
_diffrn_reflns_limit_h_max 18
_diffrn_reflns_limit_h_min -18
_diffrn_reflns_limit_k_max 9
_diffrn_reflns_limit_k_min -10
_diffrn_reflns_limit_l_max 19
_diffrn_reflns_limit_l_min -19
_diffrn_reflns_number 12510
_diffrn_reflns_point_group_measured_fraction_full 0.950
_diffrn_reflns_point_group_measured_fraction_max 0.964
_diffrn_reflns_theta_full 25.242
_diffrn_reflns_theta_max 29.999
_diffrn_reflns_theta_min 3.021
_diffrn_source 'Enhance (Mo) X-ray Source'
_exptl_absorpt_coefficient_mu 0.295
_exptl_absorpt_correction_type none
_exptl_crystal_density_diffrn 1.216
_exptl_crystal_description plate
_exptl_crystal_F_000 448
_exptl_crystal_size_max 0.200
_exptl_crystal_size_mid 0.160
_exptl_crystal_size_min 0.050
_refine_diff_density_max 0.628
_refine_diff_density_min -0.200
_refine_diff_density_rms 0.082
_refine_ls_extinction_method none
_refine_ls_goodness_of_fit_ref 0.879
_refine_ls_hydrogen_treatment mixed
_refine_ls_matrix_type full
_refine_ls_number_parameters 135
_refine_ls_number_reflns 3214
_refine_ls_number_restraints 0
_refine_ls_restrained_S_all 0.879
_refine_ls_R_factor_all 0.1542
_refine_ls_R_factor_gt 0.0743
_refine_ls_shift/su_max 0.000
_refine_ls_shift/su_mean 0.000
_refine_ls_structure_factor_coef Fsqd
_refine_ls_weighting_details 'w=1/[\s^2^(Fo^2^)+(0.1190P)^2^] where P=(Fo^2^+2Fc^2^)/3'
_refine_ls_weighting_scheme calc
_refine_ls_wR_factor_gt 0.1912
_refine_ls_wR_factor_ref 0.2366
_reflns_Friedel_coverage 0.000
_reflns_number_gt 1297
_reflns_number_total 3214
_reflns_threshold_expression 'I > 2\s(I)'
_cod_data_source_file jo7b01678_si_002.cif
_cod_data_source_block tolm307_20
_cod_original_cell_volume 1145.2(4)
_cod_database_code 4033052
_shelx_shelxl_version_number 2014/7
_shelx_space_group_comment
;
The symmetry employed for this shelxl refinement is uniquely defined
by the following loop, which should always be used as a source of
symmetry information in preference to the above space-group names.
They are only intended as comments.
;
_shelx_estimated_absorpt_t_min 0.943
_shelx_estimated_absorpt_t_max 0.985

loop_
_space_group_symop_operation_xyz
'x, y, z'
'-x, y+1/2, -z+1/2'
'-x, -y, -z'
'x, -y-1/2, z-1/2'

loop_
_atom_site_label
_atom_site_type_symbol
_atom_site_fract_x
_atom_site_fract_y
_atom_site_fract_z
_atom_site_U_iso_or_equiv
_atom_site_adp_type
_atom_site_occupancy
_atom_site_site_symmetry_order
_atom_site_calc_flag
_atom_site_refinement_flags_posn
_atom_site_refinement_flags_adp
Cl1 Cl -0.09135(7) 0.74528(9) 0.10806(7) 0.0707(3) Uani 1 1 d . .
N1 N 0.0836(3) 0.6586(4) 0.3471(3) 0.0734(8) Uani 1 1 d . .
H1NA H 0.021(3) 0.668(6) 0.271(4) 0.098(12) Uiso 1 1 d . .
H1NB H 0.089(3) 0.534(7) 0.366(3) 0.121(15) Uiso 1 1 d . .
C1 C 0.1913(3) 0.7436(4) 0.3552(3) 0.0710(9) Uani 1 1 d . .
H1C H 0.1737 0.8512 0.3092 0.085 Uiso 1 1 calc R U
H1D H 0.2347 0.6589 0.3328 0.085 Uiso 1 1 calc R U
C2 C 0.2579(3) 0.7919(5) 0.4734(3) 0.0702(8) Uani 1 1 d . .
H2 H 0.3048 0.9022 0.4852 0.084 Uiso 1 1 calc R U
C3 C 0.3221(3) 0.6396(4) 0.5560(2) 0.0685(8) Uani 1 1 d . .
H3 H 0.3080 0.5227 0.5174 0.082 Uiso 1 1 calc R U
C4 C 0.2370(3) 0.6636(7) 0.6063(3) 0.0938(12) Uani 1 1 d . .
H4A H 0.1919 0.5552 0.6016 0.113 Uiso 1 1 calc R U
H4B H 0.2731 0.7105 0.6810 0.113 Uiso 1 1 calc R U
C5 C 0.1702(3) 0.8055(5) 0.5208(3) 0.0729(9) Uani 1 1 d . .
H5 H 0.1698 0.9250 0.5527 0.087 Uiso 1 1 calc R U
C6 C 0.0545(3) 0.7542(4) 0.4289(3) 0.0699(9) Uani 1 1 d . .
H6A H 0.0123 0.6744 0.4554 0.084 Uiso 1 1 calc R U
H6B H 0.0078 0.8615 0.3964 0.084 Uiso 1 1 calc R U
C7 C 0.4500(3) 0.6634(4) 0.6280(3) 0.0719(9) Uani 1 1 d . .
C8 C 0.5208(4) 0.7154(5) 0.5793(4) 0.0880(11) Uani 1 1 d . .
H8 H 0.4881 0.7355 0.5036 0.106 Uiso 1 1 calc R U
C9 C 0.6384(4) 0.7373(5) 0.6421(5) 0.1023(15) Uani 1 1 d . .
H9 H 0.6851 0.7674 0.6082 0.123 Uiso 1 1 calc R U
C10 C 0.6876(4) 0.7152(6) 0.7537(6) 0.1068(17) Uani 1 1 d . .
H10 H 0.7669 0.7329 0.7961 0.128 Uiso 1 1 calc R U
C11 C 0.6184(4) 0.6667(6) 0.8025(4) 0.1045(14) Uani 1 1 d . .
H11 H 0.6514 0.6517 0.8786 0.125 Uiso 1 1 calc R U
C12 C 0.5008(3) 0.6397(5) 0.7409(3) 0.0859(11) Uani 1 1 d . .
H12 H 0.4554 0.6055 0.7754 0.103 Uiso 1 1 calc R U

loop_
_atom_site_aniso_label
_atom_site_aniso_U_11
_atom_site_aniso_U_22
_atom_site_aniso_U_33
_atom_site_aniso_U_23
_atom_site_aniso_U_13
_atom_site_aniso_U_12
Cl1 0.0731(5) 0.0614(5) 0.0700(6) -0.0012(3) 0.0252(4) 0.0040(3)
N1 0.0839(19) 0.0649(19) 0.0683(18) 0.0010(14) 0.0311(16) -0.0047(14)
C1 0.071(2) 0.081(2) 0.067(2) 0.0159(14) 0.0351(17) 0.0070(14)
C2 0.0697(19) 0.0711(19) 0.072(2) 0.0108(16) 0.0334(17) -0.0012(15)
C3 0.0728(19) 0.0670(19) 0.0654(19) 0.0035(14) 0.0304(16) -0.0046(14)
C4 0.079(2) 0.124(3) 0.083(3) 0.021(2) 0.040(2) 0.000(2)
C5 0.0665(18) 0.0754(19) 0.078(2) -0.0075(17) 0.0330(17) -0.0028(16)
C6 0.0556(17) 0.073(2) 0.078(2) 0.0121(14) 0.0271(16) 0.0037(12)
C7 0.074(2) 0.0576(18) 0.081(2) -0.0082(15) 0.0318(17) 0.0023(15)
C8 0.070(2) 0.105(3) 0.097(3) -0.013(2) 0.044(2) -0.0050(18)
C9 0.061(2) 0.095(3) 0.148(5) -0.008(2) 0.044(3) 0.0019(17)
C10 0.066(2) 0.075(3) 0.151(5) -0.005(3) 0.022(3) 0.0053(18)
C11 0.092(3) 0.087(3) 0.098(3) 0.013(2) 0.010(3) 0.013(2)
C12 0.081(2) 0.075(2) 0.083(3) 0.0130(18) 0.020(2) 0.0020(17)

loop_
_atom_type_symbol
_atom_type_description
_atom_type_scat_dispersion_real
_atom_type_scat_dispersion_imag
_atom_type_scat_source
C C 0.0033 0.0016 'International Tables Vol C Tables 4.2.6.8 and 6.1.1.4'
H H 0.0000 0.0000 'International Tables Vol C Tables 4.2.6.8 and 6.1.1.4'
N N 0.0061 0.0033 'International Tables Vol C Tables 4.2.6.8 and 6.1.1.4'
Cl Cl 0.1484 0.1585 'International Tables Vol C Tables 4.2.6.8 and 6.1.1.4'

loop_
_geom_angle_atom_site_label_1
_geom_angle_atom_site_label_2
_geom_angle_atom_site_label_3
_geom_angle
C1 N1 C6 106.3(3)
C1 N1 H1NA 110(2)
C6 N1 H1NA 113(2)
C1 N1 H1NB 116(2)
C6 N1 H1NB 105(2)
H1NA N1 H1NB 106(4)
N1 C1 C2 104.6(3)
N1 C1 H1C 110.8
C2 C1 H1C 110.8
N1 C1 H1D 110.8
C2 C1 H1D 110.8
H1C C1 H1D 108.9
C1 C2 C5 106.8(3)
C1 C2 C3 118.4(3)
C5 C2 C3 89.9(2)
C1 C2 H2 113.1
C5 C2 H2 113.1
C3 C2 H2 113.1
C7 C3 C4 119.3(3)
C7 C3 C2 117.7(3)
C4 C3 C2 89.0(2)
C7 C3 H3 109.8
C4 C3 H3 109.8
C2 C3 H3 109.8
C5 C4 C3 90.7(3)
C5 C4 H4A 113.5
C3 C4 H4A 113.5
C5 C4 H4B 113.5
C3 C4 H4B 113.5
H4A C4 H4B 110.8
C6 C5 C4 118.5(3)
C6 C5 C2 106.2(3)
C4 C5 C2 90.2(3)
C6 C5 H5 113.2
C4 C5 H5 113.2
C2 C5 H5 113.2
N1 C6 C5 104.5(3)
N1 C6 H6A 110.8
C5 C6 H6A 110.8
N1 C6 H6B 110.8
C5 C6 H6B 110.8
H6A C6 H6B 108.9
C12 C7 C8 118.2(3)
C12 C7 C3 123.0(3)
C8 C7 C3 118.7(3)
C9 C8 C7 120.5(5)
C9 C8 H8 119.7
C7 C8 H8 119.7
C10 C9 C8 120.7(5)
C10 C9 H9 119.6
C8 C9 H9 119.6
C9 C10 C11 119.1(4)
C9 C10 H10 120.5
C11 C10 H10 120.5
C10 C11 C12 121.1(4)
C10 C11 H11 119.4
C12 C11 H11 119.4
C11 C12 C7 120.2(4)
C11 C12 H12 119.9
C7 C12 H12 119.9

loop_
_geom_bond_atom_site_label_1
_geom_bond_atom_site_label_2
_geom_bond_distance
N1 C1 1.477(4)
N1 C6 1.493(5)
N1 H1NA 0.99(4)
N1 H1NB 0.95(5)
C1 C2 1.483(5)
C1 H1C 0.9700
C1 H1D 0.9700
C2 C5 1.528(5)
C2 C3 1.538(4)
C2 H2 0.9800
C3 C7 1.501(5)
C3 C4 1.535(5)
C3 H3 0.9800
C4 C5 1.511(6)
C4 H4A 0.9700
C4 H4B 0.9700
C5 C6 1.500(5)
C5 H5 0.9800
C6 H6A 0.9700
C6 H6B 0.9700
C7 C12 1.380(5)
C7 C8 1.393(5)
C8 C9 1.375(7)
C8 H8 0.9300
C9 C10 1.363(8)
C9 H9 0.9300
C10 C11 1.371(7)
C10 H10 0.9300
C11 C12 1.376(5)
C11 H11 0.9300
C12 H12 0.9300

loop_
_geom_hbond_atom_site_label_D
_geom_hbond_atom_site_label_H
_geom_hbond_atom_site_label_A
_geom_hbond_distance_DH
_geom_hbond_distance_HA
_geom_hbond_distance_DA
_geom_hbond_angle_DHA
_geom_hbond_site_symmetry_A
N1 H1NA Cl1 0.99(4) 2.10(4) 3.075(3) 167(3) .
N1 H1NB Cl1 0.95(5) 2.15(5) 3.091(3) 174(4) 2_545

loop_
_geom_torsion_atom_site_label_1
_geom_torsion_atom_site_label_2
_geom_torsion_atom_site_label_3
_geom_torsion_atom_site_label_4
_geom_torsion
C6 N1 C1 C2 34.0(3)
N1 C1 C2 C5 -22.5(3)
N1 C1 C2 C3 76.9(3)
C1 C2 C3 C7 125.0(3)
C5 C2 C3 C7 -125.9(3)
C1 C2 C3 C4 -112.2(3)
C5 C2 C3 C4 -3.0(3)
C7 C3 C4 C5 124.6(3)
C2 C3 C4 C5 3.0(3)
C3 C4 C5 C6 105.5(3)
C3 C4 C5 C2 -3.0(3)
C1 C2 C5 C6 3.0(3)
C3 C2 C5 C6 -116.8(3)
C1 C2 C5 C4 122.8(3)
C3 C2 C5 C4 3.0(3)
C1 N1 C6 C5 -32.0(3)
C4 C5 C6 N1 -81.9(4)
C2 C5 C6 N1 17.4(3)
C4 C3 C7 C12 24.6(5)
C2 C3 C7 C12 130.3(3)
C4 C3 C7 C8 -154.0(3)
C2 C3 C7 C8 -48.3(4)
C12 C7 C8 C9 1.8(5)
C3 C7 C8 C9 -179.5(3)
C7 C8 C9 C10 -2.5(6)
C8 C9 C10 C11 1.5(6)
C9 C10 C11 C12 0.1(7)
C10 C11 C12 C7 -0.7(6)
C8 C7 C12 C11 -0.3(5)
C3 C7 C12 C11 -178.9(3)
